data_7208488
loop_
_publ_author_name
'Brice\~no, Alexander'
'Hill, Yennifer'

_publ_section_title
;
 Exploring the use of anionic homoleptic complexes as templates in the
 design of photoreactive multi-component supramolecular assemblies
;
_journal_issue 19
_journal_name_full CrystEngComm
_journal_page_first 6121
_journal_paper_doi 10.1039/c2ce25481f
_journal_volume 14
_journal_year 2012
_chemical_formula_moiety 'C12 H12 N2, C4 N4 S4 Zn'
_chemical_formula_sum 'C16 H12 N6 S4 Zn'
_chemical_formula_weight 481.93
_chemical_name_systematic
;
?
;
_space_group_IT_number 14
_symmetry_cell_setting monoclinic
_symmetry_space_group_name_Hall '-P 2yn'
_symmetry_space_group_name_H-M 'P 1 21/n 1'
_atom_sites_solution_hydrogens geom
_atom_sites_solution_primary direct
_atom_sites_solution_secondary difmap
_audit_creation_date '20 August 2008'
_audit_creation_method SHELXL-97
_cell_angle_alpha 90.00
_cell_angle_beta 93.513(16)
_cell_angle_gamma 90.00
_cell_formula_units_Z 4
_cell_length_a 4.722(3)
_cell_length_b 21.523(11)
_cell_length_c 20.208(11)
_cell_measurement_reflns_used 960
_cell_measurement_temperature 293(2)
_cell_measurement_theta_max 27.59
_cell_measurement_theta_min 3.00
_cell_volume 2050(2)
_computing_cell_refinement 'CrystalClear (Rigaku/MSC Inc., 2005)'
_computing_data_collection 'CrystalClear (Rigaku/MSC Inc., 2005)'
_computing_data_reduction 'CrystalClear (Rigaku/MSC Inc., 2005)'
_computing_molecular_graphics
;
SHELXLTL-NT V5.1 (Bruker AXS, 1998) and DIAMOND
(Brandenburg, 1998)
;
_computing_structure_refinement 'SHELXLTL-NT V5.1 (Bruker AXS, 1998)'
_computing_structure_solution 'SHELXLTL-NT V5.1 (Bruker AXS, 1998)'
_diffrn_ambient_temperature 293(2)
_diffrn_measured_fraction_theta_full 0.684
_diffrn_measured_fraction_theta_max 0.571
_diffrn_measurement_device 'Mercury (2x2 bin mode)'
_diffrn_measurement_device_type 'Rigaku AFC7S Mercury'
_diffrn_measurement_method '\w '
_diffrn_radiation_detector CCD
_diffrn_radiation_monochromator graphite
_diffrn_radiation_source 'Normal-focus sealed tube'
_diffrn_radiation_type MoK\a
_diffrn_radiation_wavelength 0.71070
_diffrn_reflns_av_R_equivalents 0.0259
_diffrn_reflns_av_sigmaI/netI 0.0527
_diffrn_reflns_limit_h_max 5
_diffrn_reflns_limit_h_min -4
_diffrn_reflns_limit_k_max 23
_diffrn_reflns_limit_k_min -23
_diffrn_reflns_limit_l_max 22
_diffrn_reflns_limit_l_min -22
_diffrn_reflns_number 8419
_diffrn_reflns_theta_full 25.00
_diffrn_reflns_theta_max 27.59
_diffrn_reflns_theta_min 1.38
_diffrn_standards_decay_% 0
_diffrn_standards_interval_count 0
_diffrn_standards_interval_time 0
_diffrn_standards_number 0
_exptl_absorpt_coefficient_mu 1.619
_exptl_absorpt_correction_T_max 0.815
_exptl_absorpt_correction_T_min 0.690
_exptl_absorpt_correction_type multi-scan
_exptl_absorpt_process_details 'Jacobson, R. (1998) Private communication'
_exptl_crystal_colour yellow
_exptl_crystal_density_diffrn 1.562
_exptl_crystal_density_method 'not measured'
_exptl_crystal_description needle
_exptl_crystal_F_000 976
_exptl_crystal_size_max 0.36
_exptl_crystal_size_mid 0.19
_exptl_crystal_size_min 0.12
_refine_diff_density_max 0.376
_refine_diff_density_min -0.375
_refine_diff_density_rms 0.060
_refine_ls_extinction_method none
_refine_ls_goodness_of_fit_ref 1.064
_refine_ls_hydrogen_treatment constr
_refine_ls_matrix_type full
_refine_ls_number_parameters 244
_refine_ls_number_reflns 2712
_refine_ls_number_restraints 0
_refine_ls_restrained_S_all 1.064
_refine_ls_R_factor_all 0.0690
_refine_ls_R_factor_gt 0.0466
_refine_ls_shift/su_max 0.000
_refine_ls_shift/su_mean 0.000
_refine_ls_structure_factor_coef Fsqd
_refine_ls_weighting_details 'calc w=1/[\s^2^(Fo^2^)+(0.0448P)^2^+1.6314P] where P=(Fo^2^+2Fc^2^)/3'
_refine_ls_weighting_scheme calc
_refine_ls_wR_factor_gt 0.1089
_refine_ls_wR_factor_ref 0.1251
_reflns_number_gt 1908
_reflns_number_total 2712
_reflns_threshold_expression >2sigma(I)
_cod_data_source_file c2ce25481f.txt
_cod_data_source_block shelxle_3
_cod_depositor_comments
;
The following automatic conversions were performed:

'_exptl_absorpt_correction_type' value 'Multi Scan' changed to
'multi-scan' according to
/home/saulius/struct/CIF-dictionaries/cif_core.dic dictionary named
'cif_core.dic' version 2.4.1 from 2010-06-29.

Automatic conversion script
Id: cif_fix_values 1891 2012-01-12 08:04:46Z andrius 
;
_cod_original_cell_volume 2049.8(19)
_cod_original_sg_symbol_Hall '-P 2yn '
_cod_original_sg_symbol_H-M P21/n
_cod_database_code 7208488

loop_
_symmetry_equiv_pos_as_xyz
'x, y, z'
'-x+1/2, y+1/2, -z+1/2'
'-x, -y, -z'
'x-1/2, -y-1/2, z-1/2'

loop_
_atom_site_label
_atom_site_type_symbol
_atom_site_fract_x
_atom_site_fract_y
_atom_site_fract_z
_atom_site_U_iso_or_equiv
_atom_site_adp_type
_atom_site_occupancy
_atom_site_symmetry_multiplicity
_atom_site_calc_flag
_atom_site_refinement_flags
Zn1 Zn -0.39940(12) -0.24195(3) -0.26590(3) 0.0582(3) Uani 1 1 d .
S1 S -0.9101(3) -0.42104(7) -0.20922(8) 0.0759(5) Uani 1 1 d .
S2 S -0.9267(3) -0.06732(7) -0.34623(8) 0.0778(5) Uani 1 1 d .
S3 S 0.1625(3) -0.18514(6) -0.07267(7) 0.0628(4) Uani 1 1 d .
S4 S 0.1375(3) -0.33196(6) -0.43123(7) 0.0601(4) Uani 1 1 d .
N1 N -0.6297(9) -0.3115(2) -0.2373(2) 0.0659(13) Uani 1 1 d .
N2 N -0.6269(9) -0.1693(2) -0.2962(2) 0.0696(14) Uani 1 1 d .
N3 N -0.1553(9) -0.2150(2) -0.1889(2) 0.0691(13) Uani 1 1 d .
N4 N -0.1889(10) -0.2710(2) -0.3404(3) 0.0717(14) Uani 1 1 d .
N5 N -0.3065(9) -0.2962(2) -0.0179(2) 0.0618(12) Uani 1 1 d .
H5B H -0.3598 -0.2580 -0.0162 0.074 Uiso 1 1 calc R
N6 N -0.4430(7) -0.50062(19) -0.3013(2) 0.0531(11) Uani 1 1 d .
H6A H -0.5322 -0.4971 -0.2656 0.064 Uiso 1 1 calc R
C1 C -0.7507(10) -0.3564(3) -0.2260(2) 0.0535(13) Uani 1 1 d .
C2 C -0.7534(10) -0.1273(2) -0.3164(3) 0.0538(13) Uani 1 1 d .
C3 C -0.0205(10) -0.2033(2) -0.1408(3) 0.0541(13) Uani 1 1 d .
C4 C -0.0536(10) -0.2969(2) -0.3780(3) 0.0539(13) Uani 1 1 d .
C5 C -0.0674(10) -0.4840(2) -0.0240(2) 0.0560(13) Uani 1 1 d .
H5A H -0.1189 -0.5053 -0.0629 0.067 Uiso 1 1 calc R
C6 C -0.1434(9) -0.4179(2) -0.0215(3) 0.0507(12) Uani 1 1 d .
C7 C -0.3453(10) -0.3942(2) -0.0686(3) 0.0613(14) Uani 1 1 d .
H7A H -0.4258 -0.4197 -0.1018 0.074 Uiso 1 1 calc R
C8 C -0.4223(11) -0.3333(3) -0.0652(3) 0.0632(15) Uani 1 1 d .
H8A H -0.5570 -0.3173 -0.0962 0.076 Uiso 1 1 calc R
C9 C -0.1096(11) -0.3172(2) 0.0268(3) 0.0605(14) Uani 1 1 d .
H9A H -0.0307 -0.2903 0.0589 0.073 Uiso 1 1 calc R
C10 C -0.0225(10) -0.3775(2) 0.0263(3) 0.0550(13) Uani 1 1 d .
H10A H 0.1160 -0.3916 0.0574 0.066 Uiso 1 1 calc R
C11 C -0.0057(9) -0.5202(2) -0.4756(2) 0.0517(12) Uani 1 1 d .
H11A H 0.0941 -0.5572 -0.4794 0.062 Uiso 1 1 calc R
C12 C -0.1629(8) -0.5120(2) -0.4154(2) 0.0485(12) Uani 1 1 d .
C13 C -0.3304(9) -0.4599(2) -0.4042(3) 0.0537(13) Uani 1 1 d .
H13A H -0.3488 -0.4285 -0.4358 0.064 Uiso 1 1 calc R
C14 C -0.4673(9) -0.4553(2) -0.3466(3) 0.0588(14) Uani 1 1 d .
H14A H -0.5776 -0.4206 -0.3389 0.071 Uiso 1 1 calc R
C15 C -0.2844(10) -0.5513(2) -0.3096(3) 0.0621(14) Uani 1 1 d .
H15A H -0.2701 -0.5818 -0.2770 0.075 Uiso 1 1 calc R
C16 C -0.1434(10) -0.5579(2) -0.3665(3) 0.0582(13) Uani 1 1 d .
H16A H -0.0342 -0.5932 -0.3725 0.070 Uiso 1 1 calc R

loop_
_atom_site_aniso_label
_atom_site_aniso_U_11
_atom_site_aniso_U_22
_atom_site_aniso_U_33
_atom_site_aniso_U_23
_atom_site_aniso_U_13
_atom_site_aniso_U_12
Zn1 0.0663(4) 0.0562(5) 0.0510(5) -0.0024(3) -0.0045(3) 0.0041(3)
S1 0.0798(10) 0.0716(12) 0.0776(13) -0.0022(8) 0.0165(8) -0.0108(7)
S2 0.1090(12) 0.0659(12) 0.0585(11) -0.0009(8) 0.0054(8) 0.0296(8)
S3 0.0712(8) 0.0603(10) 0.0557(11) 0.0011(7) -0.0063(6) -0.0100(6)
S4 0.0737(8) 0.0520(10) 0.0547(10) 0.0030(7) 0.0052(6) 0.0040(6)
N1 0.079(3) 0.053(4) 0.064(4) 0.003(2) -0.004(2) 0.002(2)
N2 0.077(3) 0.054(3) 0.078(4) 0.009(3) 0.005(2) 0.009(2)
N3 0.074(3) 0.073(4) 0.059(4) -0.009(3) -0.005(2) 0.002(2)
N4 0.072(3) 0.087(4) 0.055(4) -0.009(3) -0.007(2) 0.006(2)
N5 0.084(3) 0.041(3) 0.062(4) 0.002(2) 0.016(2) 0.008(2)
N6 0.063(2) 0.054(3) 0.042(3) -0.004(2) 0.0080(18) -0.0057(19)
C1 0.066(3) 0.054(4) 0.040(3) -0.005(3) -0.005(2) 0.017(2)
C2 0.065(3) 0.052(4) 0.045(4) -0.006(3) 0.006(2) -0.001(2)
C3 0.060(3) 0.046(4) 0.057(4) 0.002(3) 0.011(3) 0.000(2)
C4 0.061(3) 0.045(4) 0.053(4) 0.009(3) -0.014(2) -0.010(2)
C5 0.072(3) 0.046(4) 0.049(4) -0.011(3) -0.001(2) 0.003(2)
C6 0.062(3) 0.041(3) 0.051(4) -0.004(2) 0.012(2) 0.001(2)
C7 0.074(3) 0.058(4) 0.051(4) -0.012(3) -0.005(3) 0.006(3)
C8 0.084(4) 0.055(4) 0.050(4) 0.003(3) -0.004(3) 0.012(3)
C9 0.079(4) 0.052(4) 0.050(4) -0.007(3) 0.003(3) -0.007(3)
C10 0.069(3) 0.045(4) 0.050(4) -0.002(3) -0.001(2) -0.002(2)
C11 0.061(3) 0.043(4) 0.051(4) -0.007(2) 0.004(2) 0.002(2)
C12 0.048(2) 0.048(3) 0.050(4) -0.005(2) 0.000(2) -0.008(2)
C13 0.060(3) 0.052(4) 0.050(4) 0.004(2) 0.006(2) 0.003(2)
C14 0.062(3) 0.059(4) 0.057(4) -0.002(3) 0.009(3) 0.009(2)
C15 0.076(4) 0.055(4) 0.056(4) 0.004(3) 0.007(3) -0.002(3)
C16 0.073(3) 0.053(4) 0.049(4) 0.000(3) 0.009(3) 0.007(2)

loop_
_atom_type_symbol
_atom_type_description
_atom_type_scat_dispersion_real
_atom_type_scat_dispersion_imag
_atom_type_scat_source
C C 0.0033 0.0016 'International Tables Vol C Tables 4.2.6.8 and 6.1.1.4'
H H 0.0000 0.0000 'International Tables Vol C Tables 4.2.6.8 and 6.1.1.4'
N N 0.0061 0.0033 'International Tables Vol C Tables 4.2.6.8 and 6.1.1.4'
S S 0.1246 0.1234 'International Tables Vol C Tables 4.2.6.8 and 6.1.1.4'
Zn Zn 0.2839 1.4301 'International Tables Vol C Tables 4.2.6.8 and 6.1.1.4'

loop_
_geom_angle_atom_site_label_1
_geom_angle_atom_site_label_2
_geom_angle_atom_site_label_3
_geom_angle
_geom_angle_site_symmetry_1
N4 Zn1 N1 107.47(19) .
N4 Zn1 N3 113.72(19) .
N1 Zn1 N3 107.54(19) .
N4 Zn1 N2 107.8(2) .
N1 Zn1 N2 113.33(18) .
N3 Zn1 N2 107.07(19) .
C1 N1 Zn1 172.1(5) .
C2 N2 Zn1 177.0(5) .
C3 N3 Zn1 174.2(5) .
C4 N4 Zn1 168.5(5) .
C9 N5 C8 121.2(5) .
C9 N5 H5B 119.4 .
C8 N5 H5B 119.4 .
C14 N6 C15 122.2(5) .
C14 N6 H6A 118.9 .
C15 N6 H6A 118.9 .
N1 C1 S1 177.8(5) .
N2 C2 S2 178.6(5) .
N3 C3 S3 178.2(5) .
N4 C4 S4 179.0(5) .
C5 C5 C6 126.0(6) 3_545
C5 C5 H5A 117.0 3_545
C6 C5 H5A 117.0 .
C10 C6 C7 118.5(5) .
C10 C6 C5 122.4(5) .
C7 C6 C5 119.1(5) .
C8 C7 C6 119.2(5) .
C8 C7 H7A 120.4 .
C6 C7 H7A 120.4 .
N5 C8 C7 120.8(5) .
N5 C8 H8A 119.6 .
C7 C8 H8A 119.6 .
N5 C9 C10 121.1(5) .
N5 C9 H9A 119.5 .
C10 C9 H9A 119.5 .
C9 C10 C6 119.2(5) .
C9 C10 H10A 120.4 .
C6 C10 H10A 120.4 .
C11 C11 C12 125.7(6) 3_544
C11 C11 H11A 117.1 3_544
C12 C11 H11A 117.1 .
C16 C12 C13 117.8(5) .
C16 C12 C11 118.9(4) .
C13 C12 C11 123.2(5) .
C14 C13 C12 119.7(5) .
C14 C13 H13A 120.1 .
C12 C13 H13A 120.1 .
N6 C14 C13 120.3(5) .
N6 C14 H14A 119.9 .
C13 C14 H14A 119.9 .
N6 C15 C16 119.7(5) .
N6 C15 H15A 120.2 .
C16 C15 H15A 120.2 .
C15 C16 C12 120.3(5) .
C15 C16 H16A 119.8 .
C12 C16 H16A 119.8 .

loop_
_geom_bond_atom_site_label_1
_geom_bond_atom_site_label_2
_geom_bond_distance
_geom_bond_site_symmetry_2
Zn1 N4 1.957(5) .
Zn1 N1 1.958(5) .
Zn1 N3 1.966(5) .
Zn1 N2 1.973(5) .
S1 C1 1.627(6) .
S2 C2 1.624(5) .
S3 C3 1.628(6) .
S4 C4 1.631(6) .
N1 C1 1.153(6) .
N2 C2 1.146(6) .
N3 C3 1.157(6) .
N4 C4 1.164(6) .
N5 C9 1.336(6) .
N5 C8 1.336(6) .
N5 H5B 0.8600 .
N6 C14 1.337(6) .
N6 C15 1.340(6) .
N6 H6A 0.8600 .
C5 C5 1.320(9) 3_545
C5 C6 1.470(6) .
C5 H5A 0.9300 .
C6 C10 1.395(6) .
C6 C7 1.401(7) .
C7 C8 1.364(6) .
C7 H7A 0.9300 .
C8 H8A 0.9300 .
C9 C10 1.360(6) .
C9 H9A 0.9300 .
C10 H10A 0.9300 .
C11 C11 1.321(9) 3_544
C11 C12 1.474(6) .
C11 H11A 0.9300 .
C12 C16 1.398(6) .
C12 C13 1.398(6) .
C13 C14 1.370(6) .
C13 H13A 0.9300 .
C14 H14A 0.9300 .
C15 C16 1.370(6) .
C15 H15A 0.9300 .
C16 H16A 0.9300 .
